data_7061049
loop_
_publ_author_name
'Naskar, Tilak'
'Pal, Nabhendu'
'Majumdar, Amit'

_publ_section_title
;
 Synthesis and redox reactions of binuclear zinc(ii)--thiolate complexes
 with elemental sulfur
;
_journal_issue 47
_journal_name_full 'New Journal of Chemistry'
_journal_page_first 22406
_journal_page_last 22416
_journal_paper_doi 10.1039/D1NJ03012D
_journal_volume 45
_journal_year 2021
_chemical_formula_moiety 'C43 H52 N10 O3 Zn2, 2(Cl O4), C3 H7 N O'
_chemical_formula_sum 'C46 H59 Cl2 N11 O12 Zn2'
_chemical_formula_weight 1159.68
_space_group_crystal_system monoclinic
_space_group_IT_number 14
_space_group_name_Hall '-P 2yn'
_space_group_name_H-M_alt 'P 1 21/n 1'
_atom_sites_solution_hydrogens mixed
_atom_sites_solution_primary dual
_audit_creation_date 2021-10-20
_audit_creation_method
;
Olex2 1.2
(compiled 2018.05.29 svn.r3508 for OlexSys, GUI svn.r5506)
;
_audit_update_record
;
2021-11-02 deposited with the CCDC.	2021-11-05 downloaded from the CCDC.
;
_cell_angle_alpha 90
_cell_angle_beta 99.568(15)
_cell_angle_gamma 90
_cell_formula_units_Z 4
_cell_length_a 14.008(15)
_cell_length_b 23.22(2)
_cell_length_c 16.110(17)
_cell_measurement_reflns_used 8164
_cell_measurement_temperature 296(2)
_cell_measurement_theta_max 20.89
_cell_measurement_theta_min 2.28
_cell_volume 5167(9)
_computing_cell_refinement 'SAINT v8.38A (Bruker, 2016)'
_computing_data_collection 'APEX2 v2017.3-0 (Bruker-Axs,2016)'
_computing_data_reduction 'SAINT v8.38A (Bruker, 2016)'
_computing_molecular_graphics 'Olex2 (Dolomanov et al., 2009)'
_computing_publication_material 'Olex2 (Dolomanov et al., 2009)'
_computing_structure_refinement 'ShelXL (Sheldrick, 2015)'
_computing_structure_solution 'ShelXD (Sheldrick, 2015)'5)'
_diffrn_ambient_temperature 296(2)
_diffrn_measured_fraction_theta_full 0.996
_diffrn_measured_fraction_theta_max 0.976
_diffrn_measurement_device_type 'Bruker D8VENTURE with PHOTON II Detector'
_diffrn_measurement_method 'phi, omega and kappa scan'
_diffrn_radiation_probe x-ray
_diffrn_radiation_type MoK\a
_diffrn_radiation_wavelength 0.71073
_diffrn_reflns_av_R_equivalents 0.0827
_diffrn_reflns_av_unetI/netI 0.0639
_diffrn_reflns_Laue_measured_fraction_full 0.996
_diffrn_reflns_Laue_measured_fraction_max 0.976
_diffrn_reflns_limit_h_max 16
_diffrn_reflns_limit_h_min -17
_diffrn_reflns_limit_k_max 28
_diffrn_reflns_limit_k_min -27
_diffrn_reflns_limit_l_max 19
_diffrn_reflns_limit_l_min -19
_diffrn_reflns_number 47491
_diffrn_reflns_point_group_measured_fraction_full 0.996
_diffrn_reflns_point_group_measured_fraction_max 0.976
_diffrn_reflns_theta_full 25.242
_diffrn_reflns_theta_max 25.750
_diffrn_reflns_theta_min 1.715
_diffrn_source_type Micro-focus
_diffrn_standards_number 0
_exptl_absorpt_coefficient_mu 1.103
_exptl_absorpt_correction_T_max 0.7452
_exptl_absorpt_correction_T_min 0.6030
_exptl_absorpt_correction_type multi-scan
_exptl_absorpt_process_details
;
SADABS-2016/2 (Bruker,2016/2) was used for absorption correction.
wR2(int) was 0.2042 before and 0.0566 after correction.
The Ratio of minimum to maximum transmission is 0.8092.
The \l/2 correction factor is Not present.
;
_exptl_crystal_colour colorless
_exptl_crystal_density_diffrn 1.491
_exptl_crystal_density_method 'not measured'
_exptl_crystal_description block
_exptl_crystal_F_000 2408
_exptl_crystal_size_max 0.24
_exptl_crystal_size_mid 0.22
_exptl_crystal_size_min 0.2
_refine_diff_density_max 0.536
_refine_diff_density_min -0.781
_refine_diff_density_rms 0.086
_refine_ls_extinction_method none
_refine_ls_goodness_of_fit_ref 1.046
_refine_ls_hydrogen_treatment constr
_refine_ls_matrix_type full
_refine_ls_number_parameters 640
_refine_ls_number_reflns 9647
_refine_ls_number_restraints 39
_refine_ls_restrained_S_all 1.057
_refine_ls_R_factor_all 0.1432
_refine_ls_R_factor_gt 0.0780
_refine_ls_shift/su_max 0.001
_refine_ls_shift/su_mean 0.000
_refine_ls_structure_factor_coef Fsqd
_refine_ls_weighting_details 'w=1/[\s^2^(Fo^2^)+(0.1558P)^2^] where P=(Fo^2^+2Fc^2^)/3'
_refine_ls_weighting_scheme calc
_refine_ls_wR_factor_gt 0.2322
_refine_ls_wR_factor_ref 0.2721
_reflns_Friedel_coverage 0.000
_reflns_number_gt 4968
_reflns_number_total 9647
_reflns_threshold_expression 'I > 2\s(I)'
_cod_data_source_file d1nj03012d2.cif
_cod_data_source_block Zn2-OH-H2O
_cod_depositor_comments 'Adding full bibliography for 7061049--7061056.cif.'
_cod_original_sg_symbol_H-M P21/n
_cod_database_code 7061049
_shelx_shelxl_version_number 2018/3
_shelx_space_group_comment
;
The symmetry employed for this shelxl refinement is uniquely defined
by the following loop, which should always be used as a source of
symmetry information in preference to the above space-group names.
They are only intended as comments.
;
_shelx_estimated_absorpt_t_max 0.810
_shelx_estimated_absorpt_t_min 0.778
_olex2_refinement_description
;
1. Fixed Uiso
 At 1.2 times of:
  All C(H) groups, All C(H,H) groups
 At 1.5 times of:
  All C(H,H,H) groups, All O(H) groups, All O(H,H) groups
2. Restrained distances
 N1-C13B \\sim N1-C13A
 with sigma of 0.02
 N1-C2A \\sim N1-C2B
 with sigma of 0.02
 C2B-C1 \\sim C2A-C1
 with sigma of 0.02
 C23A-C1 \\sim C23B-C1
 with sigma of 0.02
 N6-C23B \\sim N6-C23A
 with sigma of 0.02
 N6-C24A \\sim N6-C24B
 with sigma of 0.02
 N3-C12B \\sim N3-C11A
 with sigma of 0.02
 C12A-C11A \\sim C12B-C11B
 with sigma of 0.02
 N8-C32A \\sim N8-C32B
 with sigma of 0.02
 C33A-C32A \\sim C33B-C32B
 with sigma of 0.02
 C4-C3A \\sim C4-C3B
 with sigma of 0.02
 N1-C3A \\sim N1-C3B
 with sigma of 0.02
 N6-C34A \\sim N6-C34B
 with sigma of 0.02
 C35-C34A \\sim C35-C34B
 with sigma of 0.02
 N5-C21A \\sim N5-C21B
 with sigma of 0.02
 C22A-C21A \\sim C22B-C21B
 with sigma of 0.02
 C25-C24B \\sim C25-C24A
 with sigma of 0.02
 C14A-C13A \\sim C14B-C13B
 with sigma of 0.02
 Cl2-O9A \\sim Cl2-O9B \\sim Cl2-O8A \\sim Cl2-O8B \\sim Cl2-O11A \\sim
Cl2-O11B \\sim Cl2-O10
 with sigma of 0.02
3. Uiso/Uaniso restraints and constraints
Uanis(C24A) = Uanis(C24B)
Uanis(C13A) = Uanis(C13B)
Uanis(C1) = Uanis(C23A) = Uanis(C23B) = Uanis(C2A) = Uanis(C2B)
Uanis(C34A) = Uanis(C34B) = Uanis(C24A) = Uanis(C24B) = Uanis(C3A) = Uanis(C3B)
= Uanis(C13A) = Uanis(C13B)
Uanis(N3) = Uanis(C11A) = Uanis(C11B) = Uanis(C12A) = Uanis(C12B)
Uanis(C32A) = Uanis(C33A)
Uanis(C33B) = Uanis(C32B)
Uanis(N8) = Uanis(C32A) = Uanis(C32B) = Uanis(C33A) = Uanis(C33B)
Uanis(C21A) = Uanis(C21B) = Uanis(C22A) = Uanis(C22B)
Uanis(C14A) = Uanis(C14B)
Uanis(O10) = Uanis(O11A) = Uanis(O11B) = Uanis(O9B) = Uanis(O9A) = Uanis(O8A) =
Uanis(O8B)
4. Others
 Sof(H1B)=Sof(C2B)=Sof(H2BA)=Sof(H2BB)=Sof(C3B)=Sof(H3BA)=Sof(H3BB)=Sof(C11B)=
 Sof(H11C)=Sof(H11D)=Sof(H11E)=Sof(C12B)=Sof(H12D)=Sof(H12E)=Sof(C13B)=
 Sof(H13C)=Sof(H13D)=Sof(C14B)=Sof(C21B)=Sof(H21C)=Sof(H21D)=Sof(C22B)=
 Sof(H22D)=Sof(H22E)=Sof(H22F)=Sof(C23B)=Sof(H23C)=Sof(H23D)=Sof(C24B)=
 Sof(H24C)=Sof(H24D)=Sof(C32B)=Sof(H32C)=Sof(H32D)=Sof(C33B)=Sof(H33D)=
 Sof(H33E)=Sof(H33F)=Sof(C34B)=Sof(H34C)=Sof(H34D)=Sof(O8B)=Sof(O9B)=Sof(O11B)=
 1-FVAR(1)
 Sof(H1A)=Sof(C2A)=Sof(H2AA)=Sof(H2AB)=Sof(C3A)=Sof(H3AA)=Sof(H3AB)=Sof(C11A)=
 Sof(H11A)=Sof(H11B)=Sof(C12A)=Sof(H12A)=Sof(H12B)=Sof(H12C)=Sof(C13A)=
 Sof(H13A)=Sof(H13B)=Sof(C14A)=Sof(C21A)=Sof(H21A)=Sof(H21B)=Sof(C22A)=
 Sof(H22A)=Sof(H22B)=Sof(H22C)=Sof(C23A)=Sof(H23A)=Sof(H23B)=Sof(C24A)=
 Sof(H24A)=Sof(H24B)=Sof(C32A)=Sof(H32A)=Sof(H32B)=Sof(C33A)=Sof(H33A)=
 Sof(H33B)=Sof(H33C)=Sof(C34A)=Sof(H34A)=Sof(H34B)=Sof(O8A)=Sof(O9A)=Sof(O11A)=
 FVAR(1)
5.a Rotating group:
 O2(H2A,H2B), O3(H3)
5.b Ternary CH refined with riding coordinates:
 C1(H1A), C1(H1B)
5.c Secondary CH2 refined with riding coordinates:
 C2A(H2AA,H2AB), C2B(H2BA,H2BB), C3A(H3AA,H3AB), C3B(H3BA,H3BB), C11A(H11A,
 H11B), C12B(H12D,H12E), C13A(H13A,H13B), C13B(H13C,H13D), C21A(H21A,H21B),
 C21B(H21C,H21D), C23A(H23A,H23B), C23B(H23C,H23D), C24A(H24A,H24B), C24B(H24C,
 H24D), C32A(H32A,H32B), C32B(H32C,H32D), C34A(H34A,H34B), C34B(H34C,H34D),
 C42(H42A,H42B)
5.d Aromatic/amide H refined with riding coordinates:
 C6(H6), C7(H7), C8(H8), C9(H9), C16(H16), C17(H17), C18(H18), C19(H19),
 C27(H27), C28(H28), C29(H29), C30(H30), C37(H37), C38(H38), C39(H39), C40(H40),
  C46(H46)
5.e Idealised Me refined as rotating group:
 C11B(H11C,H11D,H11E), C12A(H12A,H12B,H12C), C22A(H22A,H22B,H22C), C22B(H22D,
 H22E,H22F), C33A(H33A,H33B,H33C), C33B(H33D,H33E,H33F), C43(H43A,H43B,H43C),
 C44(H44A,H44B,H44C), C45(H45A,H45B,H45C)
;
_olex2_submission_special_instructions 'No special instructions were received'

loop_
_space_group_symop_operation_xyz
'x, y, z'
'-x+1/2, y+1/2, -z+1/2'
'-x, -y, -z'
'x-1/2, -y-1/2, z-1/2'

loop_
_atom_site_label
_atom_site_type_symbol
_atom_site_fract_x
_atom_site_fract_y
_atom_site_fract_z
_atom_site_U_iso_or_equiv
_atom_site_adp_type
_atom_site_occupancy
_atom_site_site_symmetry_order
_atom_site_calc_flag
_atom_site_refinement_flags_posn
_atom_site_refinement_flags_adp
_atom_site_refinement_flags_occupancy
_atom_site_disorder_assembly
_atom_site_disorder_group
Zn1 Zn 0.47172(6) 0.78147(3) 0.41306(4) 0.0661(3) Uani 1 1 d . . . . .
Zn2 Zn 0.40878(6) 0.78826(3) 0.62165(4) 0.0676(3) Uani 1 1 d . . . . .
O1 O 0.4519(3) 0.82196(17) 0.5187(2) 0.0685(11) Uani 1 1 d . . . . .
O2 O 0.4400(4) 0.70389(18) 0.4490(3) 0.0999(17) Uani 1 1 d . . . . .
H2A H 0.441265 0.703052 0.503143 0.150 Uiso 1 1 d GR . . . .
H2B H 0.485139 0.679622 0.441629 0.150 Uiso 1 1 d GR . . . .
O3 O 0.4006(5) 0.70736(18) 0.5888(3) 0.0940(16) Uani 1 1 d . . . . .
H3 H 0.387735 0.687408 0.629770 0.141 Uiso 1 1 d GR . . . .
N1 N 0.5096(4) 0.8760(2) 0.3785(3) 0.0742(15) Uani 1 1 d D . . . .
N2 N 0.3822(4) 0.7965(2) 0.3045(3) 0.0681(14) Uani 1 1 d . . . . .
N3 N 0.3161(5) 0.8522(3) 0.1984(4) 0.1028(17) Uani 1 1 d D . . . .
N4 N 0.6069(4) 0.7745(3) 0.3865(3) 0.0811(16) Uani 1 1 d . . . . .
N5 N 0.7439(6) 0.8109(4) 0.3648(6) 0.136(3) Uani 1 1 d D . . . .
N6 N 0.4157(4) 0.8872(2) 0.6575(3) 0.0742(15) Uani 1 1 d D . . . .
N7 N 0.2719(5) 0.8076(3) 0.6424(4) 0.0913(18) Uani 1 1 d . . . . .
N8 N 0.1567(7) 0.8702(4) 0.6519(5) 0.139(3) Uani 1 1 d D . . . .
N9 N 0.5043(4) 0.79183(19) 0.7314(3) 0.0633(13) Uani 1 1 d . . . . .
N10 N 0.5833(4) 0.8360(3) 0.8437(3) 0.0811(16) Uani 1 1 d . . . . .
C1 C 0.4612(5) 0.8811(3) 0.5166(4) 0.0737(13) Uani 1 1 d D . . . .
H1A H 0.397534 0.896136 0.491603 0.088 Uiso 0.621(4) 1 calc R . P A 1
H1B H 0.528494 0.886095 0.544150 0.088 Uiso 0.379(4) 1 calc R . P A 2
C2A C 0.5310(8) 0.9013(4) 0.4613(6) 0.0737(13) Uani 0.621(4) 1 d D . P A 1
H2AA H 0.527592 0.942949 0.456392 0.088 Uiso 0.621(4) 1 calc R . P A 1
H2AB H 0.596407 0.891105 0.486953 0.088 Uiso 0.621(4) 1 calc R . P A 1
C2B C 0.4616(14) 0.9104(6) 0.4404(9) 0.0737(13) Uani 0.379(4) 1 d D . P A 2
H2BA H 0.495478 0.946712 0.451968 0.088 Uiso 0.379(4) 1 calc R . P A 2
H2BB H 0.395375 0.918994 0.414964 0.088 Uiso 0.379(4) 1 calc R . P A 2
C3A C 0.4318(9) 0.8980(5) 0.3178(7) 0.0818(18) Uani 0.621(4) 1 d D . P A 1
H3AA H 0.457052 0.922526 0.277736 0.098 Uiso 0.621(4) 1 calc R . P A 1
H3AB H 0.388217 0.920682 0.345572 0.098 Uiso 0.621(4) 1 calc R . P A 1
C3B C 0.4530(14) 0.8931(7) 0.2997(10) 0.0818(18) Uani 0.379(4) 1 d D . P A 2
H3BA H 0.494389 0.897317 0.257418 0.098 Uiso 0.379(4) 1 calc R . P A 2
H3BB H 0.421813 0.929754 0.305905 0.098 Uiso 0.379(4) 1 calc R . P A 2
C4 C 0.3790(5) 0.8482(3) 0.2733(4) 0.0763(19) Uani 1 1 d D . . . .
C5 C 0.3186(5) 0.7626(3) 0.2489(4) 0.0755(19) Uani 1 1 d . . . . .
C6 C 0.2988(6) 0.7056(3) 0.2481(5) 0.086(2) Uani 1 1 d . . . . .
H6 H 0.326832 0.681589 0.291637 0.104 Uiso 1 1 calc R . . . .
C7 C 0.2362(6) 0.6846(4) 0.1810(5) 0.098(2) Uani 1 1 d . . . . .
H7 H 0.222580 0.645347 0.178450 0.118 Uiso 1 1 calc R . . . .
C8 C 0.1927(7) 0.7197(5) 0.1172(5) 0.110(3) Uani 1 1 d . . . . .
H8 H 0.148246 0.703922 0.073800 0.132 Uiso 1 1 calc R . . . .
C9 C 0.2126(7) 0.7763(4) 0.1158(5) 0.105(3) Uani 1 1 d . . . . .
H9 H 0.184788 0.799818 0.071635 0.126 Uiso 1 1 calc R . . . .
C10 C 0.2765(5) 0.7978(3) 0.1832(4) 0.0779(19) Uani 1 1 d . . . . .
C11A C 0.2842(14) 0.9084(6) 0.1545(9) 0.1028(17) Uani 0.621(4) 1 d D . P A 1
H11A H 0.218219 0.905127 0.124884 0.123 Uiso 0.621(4) 1 calc R . P A 1
H11B H 0.286714 0.939282 0.195376 0.123 Uiso 0.621(4) 1 calc R . P A 1
C11B C 0.2136(16) 0.9281(10) 0.1452(12) 0.1028(17) Uani 0.379(4) 1 d D . P A 2
H11C H 0.200882 0.958913 0.105130 0.154 Uiso 0.379(4) 1 calc GR . P A 2
H11D H 0.216203 0.943070 0.201023 0.154 Uiso 0.379(4) 1 calc GR . P A 2
H11E H 0.162938 0.899924 0.134025 0.154 Uiso 0.379(4) 1 calc GR . P A 2
C12A C 0.3517(10) 0.9213(6) 0.0930(7) 0.1028(17) Uani 0.621(4) 1 d D . P A 1
H12A H 0.348084 0.890812 0.052399 0.154 Uiso 0.621(4) 1 calc GR . P A 1
H12B H 0.416819 0.924328 0.122853 0.154 Uiso 0.621(4) 1 calc GR . P A 1
H12C H 0.333235 0.956985 0.064753 0.154 Uiso 0.621(4) 1 calc GR . P A 1
C12B C 0.310(2) 0.9002(10) 0.1377(15) 0.1028(17) Uani 0.379(4) 1 d D . P A 2
H12D H 0.310047 0.886196 0.081022 0.123 Uiso 0.379(4) 1 calc R . P A 2
H12E H 0.362874 0.927059 0.152701 0.123 Uiso 0.379(4) 1 calc R . P A 2
C13A C 0.5989(8) 0.8705(5) 0.3358(7) 0.0818(18) Uani 0.621(4) 1 d D . P A 1
H13A H 0.579132 0.871611 0.275215 0.098 Uiso 0.621(4) 1 calc R . P A 1
H13B H 0.641816 0.902880 0.351906 0.098 Uiso 0.621(4) 1 calc R . P A 1
C13B C 0.6112(11) 0.8891(7) 0.4027(12) 0.0818(18) Uani 0.379(4) 1 d D . P A 2
H13C H 0.633343 0.915681 0.363556 0.098 Uiso 0.379(4) 1 calc R . P A 2
H13D H 0.624868 0.905078 0.459092 0.098 Uiso 0.379(4) 1 calc R . P A 2
C14A C 0.6498(11) 0.8177(6) 0.3592(7) 0.074(3) Uani 0.621(4) 1 d D . P A 1
C14B C 0.6543(18) 0.8329(9) 0.3989(12) 0.074(3) Uani 0.379(4) 1 d D . P A 2
C15 C 0.6767(6) 0.7309(4) 0.3910(4) 0.087(2) Uani 1 1 d . . . . .
C16 C 0.6681(7) 0.6726(4) 0.4025(5) 0.102(2) Uani 1 1 d . . . . .
H16 H 0.609336 0.655705 0.408396 0.123 Uiso 1 1 calc R . . . .
C17 C 0.7516(9) 0.6403(5) 0.4049(6) 0.131(3) Uani 1 1 d . . . . .
H17 H 0.748496 0.600404 0.408452 0.157 Uiso 1 1 calc R . . . .
C18 C 0.8376(10) 0.6661(6) 0.4022(7) 0.133(4) Uani 1 1 d . . . . .
H18 H 0.892918 0.643234 0.409166 0.160 Uiso 1 1 calc R . . . .
C19 C 0.8472(8) 0.7211(7) 0.3902(7) 0.132(4) Uani 1 1 d . . . . .
H19 H 0.907595 0.736871 0.387492 0.158 Uiso 1 1 calc R . . . .
C20 C 0.7648(7) 0.7558(5) 0.3817(5) 0.107(3) Uani 1 1 d . . . . .
C21A C 0.8097(18) 0.8541(13) 0.3288(12) 0.156(6) Uani 0.621(4) 1 d D . P A 1
H21A H 0.844554 0.836042 0.288437 0.188 Uiso 0.621(4) 1 calc R . P A 1
H21B H 0.773463 0.886796 0.302703 0.188 Uiso 0.621(4) 1 calc R . P A 1
C21B C 0.831(3) 0.843(2) 0.340(2) 0.156(6) Uani 0.379(4) 1 d D . P A 2
H21C H 0.887605 0.818712 0.340616 0.188 Uiso 0.379(4) 1 calc R . P A 2
H21D H 0.815816 0.863536 0.287075 0.188 Uiso 0.379(4) 1 calc R . P A 2
C22A C 0.8776(15) 0.8712(12) 0.4093(15) 0.156(6) Uani 0.621(4) 1 d D . P A 1
H22A H 0.920732 0.900899 0.396711 0.235 Uiso 0.621(4) 1 calc GR . P A 1
H22B H 0.914410 0.838301 0.431845 0.235 Uiso 0.621(4) 1 calc GR . P A 1
H22C H 0.840134 0.885312 0.449786 0.235 Uiso 0.621(4) 1 calc GR . P A 1
C22B C 0.837(3) 0.882(2) 0.417(3) 0.156(6) Uani 0.379(4) 1 d D . P A 2
H22D H 0.876957 0.863607 0.464059 0.235 Uiso 0.379(4) 1 calc GR . P A 2
H22E H 0.773223 0.887518 0.429810 0.235 Uiso 0.379(4) 1 calc GR . P A 2
H22F H 0.864608 0.917993 0.405594 0.235 Uiso 0.379(4) 1 calc GR . P A 2
C23A C 0.4853(8) 0.9075(4) 0.6009(6) 0.0737(13) Uani 0.621(4) 1 d D . P A 1
H23A H 0.481833 0.949124 0.595666 0.088 Uiso 0.621(4) 1 calc R . P A 1
H23B H 0.550964 0.897279 0.625774 0.088 Uiso 0.621(4) 1 calc R . P A 1
C23B C 0.4059(13) 0.9139(6) 0.5783(8) 0.0737(13) Uani 0.379(4) 1 d D . P A 2
H23C H 0.430439 0.952964 0.585302 0.088 Uiso 0.379(4) 1 calc R . P A 2
H23D H 0.337782 0.915951 0.554084 0.088 Uiso 0.379(4) 1 calc R . P A 2
C24A C 0.3226(8) 0.9141(4) 0.6376(7) 0.0818(18) Uani 0.621(4) 1 d D . P A 1
H24A H 0.311086 0.928444 0.580293 0.098 Uiso 0.621(4) 1 calc R . P A 1
H24B H 0.316144 0.945530 0.675938 0.098 Uiso 0.621(4) 1 calc R . P A 1
C24B C 0.3293(11) 0.8988(8) 0.6988(10) 0.0818(18) Uani 0.379(4) 1 d D . P A 2
H24C H 0.341380 0.887343 0.757447 0.098 Uiso 0.379(4) 1 calc R . P A 2
H24D H 0.312203 0.939361 0.695205 0.098 Uiso 0.379(4) 1 calc R . P A 2
C25 C 0.2512(7) 0.8628(4) 0.6493(6) 0.108(3) Uani 1 1 d D . . . .
C26 C 0.1858(7) 0.7781(4) 0.6367(4) 0.087(2) Uani 1 1 d . . . . .
C27 C 0.1623(8) 0.7206(4) 0.6270(5) 0.102(3) Uani 1 1 d . . . . .
H27 H 0.209847 0.693031 0.624213 0.123 Uiso 1 1 calc R . . . .
C28 C 0.0690(11) 0.7053(6) 0.6215(6) 0.131(4) Uani 1 1 d . . . . .
H28 H 0.052626 0.666450 0.616716 0.158 Uiso 1 1 calc R . . . .
C29 C -0.0025(11) 0.7450(8) 0.6228(9) 0.159(5) Uani 1 1 d . . . . .
H29 H -0.066696 0.733051 0.613256 0.191 Uiso 1 1 calc R . . . .
C30 C 0.0174(9) 0.8006(7) 0.6375(6) 0.136(4) Uani 1 1 d . . . . .
H30 H -0.030909 0.826908 0.643703 0.163 Uiso 1 1 calc R . . . .
C31 C 0.1117(8) 0.8172(5) 0.6431(5) 0.104(3) Uani 1 1 d . . . . .
C32A C 0.1060(14) 0.9204(8) 0.6843(11) 0.139(3) Uani 0.621(4) 1 d D . P A 1
H32A H 0.052563 0.908139 0.711432 0.166 Uiso 0.621(4) 1 calc R . P A 1
H32B H 0.150064 0.944143 0.722651 0.166 Uiso 0.621(4) 1 calc R . P A 1
C32B C 0.113(2) 0.9287(10) 0.6373(17) 0.139(3) Uani 0.379(4) 1 d D . P A 2
H32C H 0.160484 0.956167 0.664549 0.166 Uiso 0.379(4) 1 calc R . P A 2
H32D H 0.058284 0.930392 0.666908 0.166 Uiso 0.379(4) 1 calc R . P A 2
C33A C 0.0716(13) 0.9503(8) 0.6025(11) 0.139(3) Uani 0.621(4) 1 d D . P A 1
H33A H 0.016813 0.930198 0.572212 0.208 Uiso 0.621(4) 1 calc GR . P A 1
H33B H 0.122772 0.950897 0.569488 0.208 Uiso 0.621(4) 1 calc GR . P A 1
H33C H 0.053335 0.989124 0.613201 0.208 Uiso 0.621(4) 1 calc GR . P A 1
C33B C 0.079(2) 0.9502(12) 0.5491(16) 0.139(3) Uani 0.379(4) 1 d D . P A 2
H33D H 0.056718 0.918251 0.513189 0.208 Uiso 0.379(4) 1 calc GR . P A 2
H33E H 0.131346 0.969016 0.528568 0.208 Uiso 0.379(4) 1 calc GR . P A 2
H33F H 0.026724 0.976983 0.549373 0.208 Uiso 0.379(4) 1 calc GR . P A 2
C34A C 0.4650(9) 0.8930(4) 0.7414(7) 0.0818(18) Uani 0.621(4) 1 d D . P A 1
H34A H 0.418382 0.900207 0.778456 0.098 Uiso 0.621(4) 1 calc R . P A 1
H34B H 0.508364 0.925864 0.744869 0.098 Uiso 0.621(4) 1 calc R . P A 1
C34B C 0.4927(15) 0.8963(6) 0.7278(11) 0.0818(18) Uani 0.379(4) 1 d D . P A 2
H34C H 0.471024 0.922481 0.767799 0.098 Uiso 0.379(4) 1 calc R . P A 2
H34D H 0.547949 0.913616 0.708197 0.098 Uiso 0.379(4) 1 calc R . P A 2
C35 C 0.5217(5) 0.8404(3) 0.7697(3) 0.0680(17) Uani 1 1 d D . . . .
C36 C 0.5586(5) 0.7514(3) 0.7828(3) 0.0637(16) Uani 1 1 d . . . . .
C37 C 0.5671(5) 0.6921(3) 0.7723(4) 0.0776(18) Uani 1 1 d . . . . .
H37 H 0.534128 0.673205 0.725230 0.093 Uiso 1 1 calc R . . . .
C38 C 0.6255(6) 0.6636(3) 0.8338(5) 0.090(2) Uani 1 1 d . . . . .
H38 H 0.632264 0.623940 0.829245 0.108 Uiso 1 1 calc R . . . .
C39 C 0.6751(6) 0.6913(4) 0.9026(5) 0.099(2) Uani 1 1 d . . . . .
H39 H 0.715903 0.669688 0.942264 0.119 Uiso 1 1 calc R . . . .
C40 C 0.6675(6) 0.7492(4) 0.9160(4) 0.086(2) Uani 1 1 d . . . . .
H40 H 0.700102 0.767392 0.963872 0.103 Uiso 1 1 calc R . . . .
C41 C 0.6076(5) 0.7787(3) 0.8529(4) 0.0734(19) Uani 1 1 d . . . . .
C42 C 0.6120(7) 0.8821(4) 0.9057(4) 0.103(3) Uani 1 1 d . . . . .
H42A H 0.618325 0.866360 0.962116 0.124 Uiso 1 1 calc R . . . .
H42B H 0.562286 0.911544 0.899665 0.124 Uiso 1 1 calc R . . . .
C43 C 0.7048(8) 0.9078(5) 0.8932(7) 0.148(4) Uani 1 1 d . . . . .
H43A H 0.704779 0.913195 0.834146 0.222 Uiso 1 1 calc GR . . . .
H43B H 0.756936 0.882627 0.916038 0.222 Uiso 1 1 calc GR . . . .
H43C H 0.712972 0.944337 0.921386 0.222 Uiso 1 1 calc GR . . . .
Cl1 Cl 0.2590(2) 0.51391(10) 0.10962(18) 0.1166(8) Uani 1 1 d . . . . .
O4 O 0.1972(11) 0.5261(5) 0.1694(9) 0.274(7) Uani 1 1 d . . . . .
O5 O 0.2768(11) 0.4605(5) 0.1062(11) 0.325(9) Uani 1 1 d . . . . .
O6 O 0.3328(13) 0.5467(8) 0.1194(10) 0.328(9) Uani 1 1 d . . . . .
O7 O 0.2200(14) 0.5268(9) 0.0404(11) 0.387(11) Uani 1 1 d . . . . .
Cl2 Cl 0.1507(3) 0.52772(11) 0.65396(17) 0.1261(9) Uani 1 1 d D . . . .
O8A O 0.1884(16) 0.5699(6) 0.6099(11) 0.230(3) Uani 0.621(4) 1 d D . P A 1
O8B O 0.164(3) 0.5860(7) 0.645(2) 0.230(3) Uani 0.379(4) 1 d D . P A 2
O9A O 0.0552(11) 0.5339(8) 0.6670(12) 0.230(3) Uani 0.621(4) 1 d D . P A 1
O9B O 0.095(2) 0.5262(13) 0.7180(18) 0.230(3) Uani 0.379(4) 1 d D . P A 2
O10 O 0.1368(9) 0.4831(4) 0.6022(7) 0.230(3) Uani 1 1 d D . . . .
O11A O 0.2138(13) 0.5261(7) 0.7318(9) 0.230(3) Uani 0.621(4) 1 d D . P A 1
O11B O 0.2272(18) 0.4901(12) 0.6875(18) 0.230(3) Uani 0.379(4) 1 d D . P A 2
O12 O 0.4617(6) 0.5923(3) 0.3896(5) 0.164(3) Uani 1 1 d . . . . .
N11 N 0.5183(7) 0.5050(4) 0.3660(6) 0.129(3) Uani 1 1 d . . . . .
C44 C 0.5938(9) 0.5060(7) 0.4344(9) 0.210(7) Uani 1 1 d . . . . .
H44A H 0.600804 0.468592 0.459938 0.315 Uiso 1 1 calc GR . . . .
H44B H 0.579593 0.533730 0.474871 0.315 Uiso 1 1 calc GR . . . .
H44C H 0.652848 0.516501 0.415403 0.315 Uiso 1 1 calc GR . . . .
C45 C 0.5160(11) 0.4550(6) 0.3167(11) 0.223(7) Uani 1 1 d . . . . .
H45A H 0.580720 0.441065 0.318073 0.334 Uiso 1 1 calc GR . . . .
H45B H 0.487613 0.463802 0.259645 0.334 Uiso 1 1 calc GR . . . .
H45C H 0.478007 0.426073 0.338535 0.334 Uiso 1 1 calc GR . . . .
C46 C 0.4582(8) 0.5504(5) 0.3491(7) 0.127(3) Uani 1 1 d . . . . .
H46 H 0.410319 0.548149 0.301716 0.153 Uiso 1 1 calc R . . . .

loop_
_atom_site_aniso_label
_atom_site_aniso_U_11
_atom_site_aniso_U_22
_atom_site_aniso_U_33
_atom_site_aniso_U_23
_atom_site_aniso_U_13
_atom_site_aniso_U_12
Zn1 0.0684(6) 0.0669(5) 0.0609(5) 0.0008(3) 0.0045(3) -0.0069(3)
Zn2 0.0791(6) 0.0620(5) 0.0574(4) -0.0062(3) -0.0011(4) 0.0031(3)
O1 0.087(3) 0.056(2) 0.058(2) -0.0009(17) -0.001(2) -0.008(2)
O2 0.146(5) 0.067(3) 0.098(4) -0.004(2) 0.053(3) -0.010(3)
O3 0.141(5) 0.062(3) 0.083(3) -0.007(2) 0.030(3) -0.008(3)
N1 0.069(4) 0.079(3) 0.072(3) 0.010(3) 0.003(3) -0.011(3)
N2 0.073(4) 0.074(3) 0.056(3) 0.002(3) 0.007(3) -0.009(3)
N3 0.115(5) 0.118(4) 0.067(3) 0.016(3) -0.006(3) -0.003(3)
N4 0.065(4) 0.102(4) 0.075(4) 0.015(3) 0.008(3) -0.002(3)
N5 0.084(6) 0.146(7) 0.182(8) 0.074(6) 0.031(5) -0.013(5)
N6 0.080(4) 0.067(3) 0.068(3) -0.017(3) -0.010(3) 0.008(3)
N7 0.084(5) 0.096(4) 0.089(4) -0.023(3) 0.000(3) 0.003(4)
N8 0.100(5) 0.152(6) 0.161(6) -0.057(5) 0.014(5) 0.034(4)
N9 0.068(4) 0.062(3) 0.059(3) -0.002(2) 0.006(2) 0.006(2)
N10 0.097(5) 0.085(4) 0.056(3) -0.010(3) -0.002(3) 0.002(3)
C1 0.075(4) 0.058(3) 0.081(3) 0.001(2) -0.006(3) -0.003(2)
C2A 0.075(4) 0.058(3) 0.081(3) 0.001(2) -0.006(3) -0.003(2)
C2B 0.075(4) 0.058(3) 0.081(3) 0.001(2) -0.006(3) -0.003(2)
C3A 0.098(4) 0.071(3) 0.072(3) -0.003(2) 0.002(3) -0.001(3)
C3B 0.098(4) 0.071(3) 0.072(3) -0.003(2) 0.002(3) -0.001(3)
C4 0.075(5) 0.096(5) 0.054(4) -0.008(3) -0.002(3) -0.001(4)
C5 0.071(5) 0.093(5) 0.064(4) -0.018(4) 0.016(3) -0.018(4)
C6 0.088(6) 0.086(5) 0.087(5) -0.015(4) 0.023(4) -0.018(4)
C7 0.101(7) 0.109(6) 0.087(6) -0.027(5) 0.022(5) -0.032(5)
C8 0.099(7) 0.158(10) 0.067(5) -0.026(5) -0.001(4) -0.016(6)
C9 0.108(7) 0.132(8) 0.065(5) -0.006(5) -0.011(4) -0.028(6)
C10 0.077(5) 0.105(5) 0.051(4) -0.001(3) 0.008(3) -0.014(4)
C11A 0.115(5) 0.118(4) 0.067(3) 0.016(3) -0.006(3) -0.003(3)
C11B 0.115(5) 0.118(4) 0.067(3) 0.016(3) -0.006(3) -0.003(3)
C12A 0.115(5) 0.118(4) 0.067(3) 0.016(3) -0.006(3) -0.003(3)
C12B 0.115(5) 0.118(4) 0.067(3) 0.016(3) -0.006(3) -0.003(3)
C13A 0.098(4) 0.071(3) 0.072(3) -0.003(2) 0.002(3) -0.001(3)
C13B 0.098(4) 0.071(3) 0.072(3) -0.003(2) 0.002(3) -0.001(3)
C14A 0.071(7) 0.103(9) 0.051(8) 0.006(6) 0.017(7) 0.001(6)
C14B 0.071(7) 0.103(9) 0.051(8) 0.006(6) 0.017(7) 0.001(6)
C15 0.083(6) 0.132(7) 0.049(4) -0.002(4) 0.021(3) 0.005(5)
C16 0.098(7) 0.094(6) 0.114(6) -0.034(5) 0.017(5) -0.001(5)
C17 0.116(9) 0.127(8) 0.155(9) -0.046(7) 0.039(7) 0.013(7)
C18 0.132(11) 0.146(10) 0.125(8) -0.023(8) 0.034(7) 0.035(9)
C19 0.071(7) 0.196(13) 0.137(9) 0.005(8) 0.040(6) 0.025(8)
C20 0.085(7) 0.145(9) 0.096(6) 0.013(6) 0.031(5) 0.005(6)
C21A 0.119(14) 0.158(12) 0.186(10) -0.004(8) 0.009(8) 0.016(11)
C21B 0.119(14) 0.158(12) 0.186(10) -0.004(8) 0.009(8) 0.016(11)
C22A 0.119(14) 0.158(12) 0.186(10) -0.004(8) 0.009(8) 0.016(11)
C22B 0.119(14) 0.158(12) 0.186(10) -0.004(8) 0.009(8) 0.016(11)
C23A 0.075(4) 0.058(3) 0.081(3) 0.001(2) -0.006(3) -0.003(2)
C23B 0.075(4) 0.058(3) 0.081(3) 0.001(2) -0.006(3) -0.003(2)
C24A 0.098(4) 0.071(3) 0.072(3) -0.003(2) 0.002(3) -0.001(3)
C24B 0.098(4) 0.071(3) 0.072(3) -0.003(2) 0.002(3) -0.001(3)
C25 0.090(7) 0.101(6) 0.126(7) -0.040(5) -0.002(5) 0.008(5)
C26 0.093(7) 0.113(7) 0.055(4) 0.002(4) 0.013(4) -0.002(5)
C27 0.119(8) 0.104(7) 0.089(6) 0.012(4) 0.033(5) -0.005(5)
C28 0.129(10) 0.153(10) 0.123(8) 0.019(7) 0.052(7) -0.050(9)
C29 0.118(11) 0.193(14) 0.187(12) 0.019(11) 0.085(9) -0.026(11)
C30 0.110(10) 0.194(13) 0.114(8) 0.004(8) 0.049(7) 0.005(9)
C31 0.089(7) 0.137(8) 0.090(6) -0.021(5) 0.026(5) 0.006(6)
C32A 0.100(5) 0.152(6) 0.161(6) -0.057(5) 0.014(5) 0.034(4)
C32B 0.100(5) 0.152(6) 0.161(6) -0.057(5) 0.014(5) 0.034(4)
C33A 0.100(5) 0.152(6) 0.161(6) -0.057(5) 0.014(5) 0.034(4)
C33B 0.100(5) 0.152(6) 0.161(6) -0.057(5) 0.014(5) 0.034(4)
C34A 0.098(4) 0.071(3) 0.072(3) -0.003(2) 0.002(3) -0.001(3)
C34B 0.098(4) 0.071(3) 0.072(3) -0.003(2) 0.002(3) -0.001(3)
C35 0.085(5) 0.069(4) 0.048(3) -0.007(3) 0.004(3) 0.006(3)
C36 0.062(4) 0.080(4) 0.049(3) 0.008(3) 0.010(3) 0.002(3)
C37 0.072(5) 0.081(5) 0.080(4) 0.006(4) 0.013(4) 0.015(4)
C38 0.099(6) 0.093(5) 0.077(5) 0.018(4) 0.011(4) 0.020(4)
C39 0.100(7) 0.103(6) 0.091(6) 0.030(5) 0.006(5) 0.016(5)
C40 0.084(6) 0.115(6) 0.054(4) 0.006(4) 0.004(3) 0.006(4)
C41 0.079(5) 0.092(5) 0.048(3) -0.004(3) 0.008(3) 0.005(4)
C42 0.121(8) 0.103(6) 0.077(5) -0.013(4) -0.008(4) -0.013(5)
C43 0.130(9) 0.161(10) 0.150(9) -0.056(7) 0.016(7) -0.045(8)
Cl1 0.128(2) 0.0775(14) 0.133(2) 0.0119(13) -0.0124(17) 0.0001(13)
O4 0.308(16) 0.226(12) 0.327(16) -0.048(11) 0.163(14) -0.058(10)
O5 0.291(15) 0.139(8) 0.55(3) 0.090(11) 0.075(15) 0.105(9)
O6 0.34(2) 0.338(18) 0.330(18) -0.109(15) 0.122(16) -0.185(17)
O7 0.37(2) 0.44(2) 0.300(18) 0.108(17) -0.102(16) 0.150(19)
Cl2 0.183(3) 0.0925(15) 0.1139(17) 0.0093(13) 0.0566(17) 0.0290(17)
O8A 0.314(10) 0.176(5) 0.221(8) -0.010(5) 0.109(7) 0.056(6)
O8B 0.314(10) 0.176(5) 0.221(8) -0.010(5) 0.109(7) 0.056(6)
O9A 0.314(10) 0.176(5) 0.221(8) -0.010(5) 0.109(7) 0.056(6)
O9B 0.314(10) 0.176(5) 0.221(8) -0.010(5) 0.109(7) 0.056(6)
O10 0.314(10) 0.176(5) 0.221(8) -0.010(5) 0.109(7) 0.056(6)
O11A 0.314(10) 0.176(5) 0.221(8) -0.010(5) 0.109(7) 0.056(6)
O11B 0.314(10) 0.176(5) 0.221(8) -0.010(5) 0.109(7) 0.056(6)
O12 0.188(8) 0.100(5) 0.204(8) -0.045(5) 0.033(6) -0.011(5)
N11 0.150(8) 0.096(6) 0.142(7) -0.021(5) 0.029(6) -0.001(5)
C44 0.095(10) 0.35(2) 0.180(13) 0.047(13) 0.022(9) -0.015(11)
C45 0.201(15) 0.157(11) 0.32(2) -0.097(13) 0.075(14) 0.001(10)
C46 0.136(9) 0.101(7) 0.145(9) -0.012(7) 0.023(7) -0.012(7)

loop_
_atom_type_symbol
_atom_type_description
_atom_type_scat_dispersion_real
_atom_type_scat_dispersion_imag
_atom_type_scat_source
C C 0.0033 0.0016 'International Tables Vol C Tables 4.2.6.8 and 6.1.1.4'
H H 0.0000 0.0000 'International Tables Vol C Tables 4.2.6.8 and 6.1.1.4'
Cl Cl 0.1484 0.1585 'International Tables Vol C Tables 4.2.6.8 and 6.1.1.4'
N N 0.0061 0.0033 'International Tables Vol C Tables 4.2.6.8 and 6.1.1.4'
O O 0.0106 0.0060 'International Tables Vol C Tables 4.2.6.8 and 6.1.1.4'
Zn Zn 0.2839 1.4301 'International Tables Vol C Tables 4.2.6.8 and 6.1.1.4'

loop_
_geom_angle_atom_site_label_1
_geom_angle_atom_site_label_2
_geom_angle_atom_site_label_3
_geom_angle
_geom_angle_site_symmetry_1
_geom_angle_site_symmetry_3
_geom_angle_publ_flag
O1 Zn1 N1 80.28(18) . . ?
O1 Zn1 N2 120.2(2) . . ?
O1 Zn1 N4 119.1(2) . . ?
O2 Zn1 O1 96.31(19) . . ?
O2 Zn1 N1 176.5(2) . . ?
O2 Zn1 N2 106.1(2) . . ?
O2 Zn1 N4 104.8(3) . . ?
N2 Zn1 N1 76.3(2) . . ?
N2 Zn1 N4 107.6(2) . . ?
N4 Zn1 N1 76.6(2) . . ?
O1 Zn2 N6 79.53(18) . . ?
O1 Zn2 N7 117.7(2) . . ?
O1 Zn2 N9 117.1(2) . . ?
O3 Zn2 O1 99.36(19) . . ?
O3 Zn2 N6 178.2(2) . . ?
O3 Zn2 N7 104.0(3) . . ?
O3 Zn2 N9 106.0(2) . . ?
N7 Zn2 N6 75.4(2) . . ?
N9 Zn2 N6 75.75(18) . . ?
N9 Zn2 N7 110.3(2) . . ?
Zn1 O1 Zn2 128.3(2) . . ?
C1 O1 Zn1 114.7(3) . . ?
C1 O1 Zn2 116.7(4) . . ?
Zn1 O2 H2A 110.4 . . ?
Zn1 O2 H2B 110.4 . . ?
H2A O2 H2B 103.2 . . ?
Zn2 O3 H3 108.9 . . ?
C2A N1 Zn1 100.5(5) . . ?
C2A N1 C13A 112.9(7) . . ?
C2B N1 Zn1 101.2(6) . . ?
C3A N1 Zn1 108.6(5) . . ?
C3A N1 C2A 120.3(8) . . ?
C3A N1 C13A 108.0(8) . . ?
C3B N1 Zn1 110.7(7) . . ?
C3B N1 C2B 101.3(12) . . ?
C3B N1 C13B 123.7(11) . . ?
C13A N1 Zn1 105.2(5) . . ?
C13B N1 Zn1 112.6(7) . . ?
C13B N1 C2B 103.6(11) . . ?
C4 N2 Zn1 118.3(4) . . ?
C4 N2 C5 107.2(5) . . ?
C5 N2 Zn1 134.4(5) . . ?
C4 N3 C10 105.8(6) . . ?
C4 N3 C11A 124.4(10) . . ?
C4 N3 C12B 126.4(14) . . ?
C10 N3 C11A 128.6(10) . . ?
C10 N3 C12B 126.4(14) . . ?
C14A N4 Zn1 121.3(7) . . ?
C14A N4 C15 102.7(8) . . ?
C14B N4 Zn1 107.9(9) . . ?
C15 N4 Zn1 136.0(6) . . ?
C15 N4 C14B 110.8(10) . . ?
C14A N5 C20 108.3(9) . . ?
C14A N5 C21A 123.5(15) . . ?
C20 N5 C14B 114.3(10) . . ?
C20 N5 C21A 125.3(15) . . ?
C20 N5 C21B 111(3) . . ?
C21B N5 C14B 131(2) . . ?
C23A N6 Zn2 99.2(4) . . ?
C23B N6 Zn2 102.3(6) . . ?
C23B N6 C24B 111.0(10) . . ?
C23B N6 C34B 126.5(12) . . ?
C24A N6 Zn2 111.7(5) . . ?
C24A N6 C23A 112.4(7) . . ?
C24B N6 Zn2 106.3(7) . . ?
C34A N6 Zn2 108.7(5) . . ?
C34A N6 C23A 106.4(8) . . ?
C34A N6 C24A 116.9(7) . . ?
C34B N6 Zn2 109.2(7) . . ?
C34B N6 C24B 100.3(12) . . ?
C25 N7 Zn2 116.8(6) . . ?
C25 N7 C26 106.6(7) . . ?
C26 N7 Zn2 135.4(6) . . ?
C25 N8 C31 108.6(8) . . ?
C25 N8 C32A 129.5(12) . . ?
C25 N8 C32B 119.4(17) . . ?
C31 N8 C32A 119.5(12) . . ?
C31 N8 C32B 129.0(17) . . ?
C35 N9 Zn2 119.8(4) . . ?
C35 N9 C36 105.3(5) . . ?
C36 N9 Zn2 134.8(4) . . ?
C35 N10 C41 106.2(5) . . ?
C35 N10 C42 127.1(6) . . ?
C41 N10 C42 126.5(6) . . ?
O1 C1 H1A 106.4 . . ?
O1 C1 H1B 101.3 . . ?
O1 C1 C2A 113.6(6) . . ?
O1 C1 C2B 121.3(8) . . ?
O1 C1 C23A 113.5(6) . . ?
O1 C1 C23B 114.3(7) . . ?
C2A C1 H1A 106.4 . . ?
C2B C1 H1B 101.3 . . ?
C2B C1 C23B 113.2(9) . . ?
C23A C1 H1A 106.4 . . ?
C23A C1 C2A 110.0(7) . . ?
C23B C1 H1B 101.3 . . ?
N1 C2A C1 111.3(7) . . ?
N1 C2A H2AA 109.4 . . ?
N1 C2A H2AB 109.4 . . ?
C1 C2A H2AA 109.4 . . ?
C1 C2A H2AB 109.4 . . ?
H2AA C2A H2AB 108.0 . . ?
N1 C2B H2BA 109.1 . . ?
N1 C2B H2BB 109.1 . . ?
C1 C2B N1 112.6(10) . . ?
C1 C2B H2BA 109.1 . . ?
C1 C2B H2BB 109.1 . . ?
H2BA C2B H2BB 107.8 . . ?
N1 C3A H3AA 110.1 . . ?
N1 C3A H3AB 110.1 . . ?
N1 C3A C4 108.2(8) . . ?
H3AA C3A H3AB 108.4 . . ?
C4 C3A H3AA 110.1 . . ?
C4 C3A H3AB 110.1 . . ?
N1 C3B H3BA 110.0 . . ?
N1 C3B H3BB 110.0 . . ?
N1 C3B C4 108.4(11) . . ?
H3BA C3B H3BB 108.4 . . ?
C4 C3B H3BA 110.0 . . ?
C4 C3B H3BB 110.0 . . ?
N2 C4 N3 112.2(6) . . ?
N2 C4 C3A 123.3(6) . . ?
N2 C4 C3B 124.2(8) . . ?
N3 C4 C3A 124.3(7) . . ?
N3 C4 C3B 121.3(8) . . ?
C6 C5 N2 131.8(7) . . ?
C6 C5 C10 120.5(7) . . ?
C10 C5 N2 107.6(6) . . ?
C5 C6 H6 121.3 . . ?
C5 C6 C7 117.5(8) . . ?
C7 C6 H6 121.3 . . ?
C6 C7 H7 119.1 . . ?
C6 C7 C8 121.9(8) . . ?
C8 C7 H7 119.1 . . ?
C7 C8 H8 119.2 . . ?
C9 C8 C7 121.7(8) . . ?
C9 C8 H8 119.2 . . ?
C8 C9 H9 121.6 . . ?
C8 C9 C10 116.8(8) . . ?
C10 C9 H9 121.6 . . ?
N3 C10 C5 107.1(6) . . ?
C9 C10 N3 131.1(7) . . ?
C9 C10 C5 121.6(8) . . ?
N3 C11A H11A 110.1 . . ?
N3 C11A H11B 110.1 . . ?
H11A C11A H11B 108.4 . . ?
C12A C11A N3 108.0(11) . . ?
C12A C11A H11A 110.1 . . ?
C12A C11A H11B 110.1 . . ?
H11C C11B H11D 109.5 . . ?
H11C C11B H11E 109.5 . . ?
H11D C11B H11E 109.5 . . ?
C12B C11B H11C 109.5 . . ?
C12B C11B H11D 109.5 . . ?
C12B C11B H11E 109.5 . . ?
C11A C12A H12A 109.5 . . ?
C11A C12A H12B 109.5 . . ?
C11A C12A H12C 109.5 . . ?
H12A C12A H12B 109.5 . . ?
H12A C12A H12C 109.5 . . ?
H12B C12A H12C 109.5 . . ?
N3 C12B C11B 103.1(15) . . ?
N3 C12B H12D 111.1 . . ?
N3 C12B H12E 111.1 . . ?
C11B C12B H12D 111.1 . . ?
C11B C12B H12E 111.1 . . ?
H12D C12B H12E 109.1 . . ?
N1 C13A H13A 109.4 . . ?
N1 C13A H13B 109.4 . . ?
H13A C13A H13B 108.0 . . ?
C14A C13A N1 111.1(9) . . ?
C14A C13A H13A 109.4 . . ?
C14A C13A H13B 109.4 . . ?
N1 C13B H13C 111.5 . . ?
N1 C13B H13D 111.5 . . ?
H13C C13B H13D 109.3 . . ?
C14B C13B N1 101.5(14) . . ?
C14B C13B H13C 111.5 . . ?
C14B C13B H13D 111.5 . . ?
N4 C14A N5 113.8(10) . . ?
N4 C14A C13A 121.1(12) . . ?
N5 C14A C13A 124.7(13) . . ?
N4 C14B N5 91.2(11) . . ?
C13B C14B N4 129.8(19) . . ?
C13B C14B N5 133.4(19) . . ?
C16 C15 N4 130.0(8) . . ?
C16 C15 C20 121.5(9) . . ?
C20 C15 N4 108.6(8) . . ?
C15 C16 H16 121.8 . . ?
C15 C16 C17 116.4(9) . . ?
C17 C16 H16 121.8 . . ?
C16 C17 H17 119.6 . . ?
C18 C17 C16 120.9(11) . . ?
C18 C17 H17 119.6 . . ?
C17 C18 H18 118.2 . . ?
C19 C18 C17 123.6(12) . . ?
C19 C18 H18 118.2 . . ?
C18 C19 H19 120.7 . . ?
C18 C19 C20 118.6(11) . . ?
C20 C19 H19 120.7 . . ?
N5 C20 C15 104.6(9) . . ?
N5 C20 C19 136.6(11) . . ?
C15 C20 C19 118.8(11) . . ?
N5 C21A H21A 111.7 . . ?
N5 C21A H21B 111.7 . . ?
H21A C21A H21B 109.5 . . ?
C22A C21A N5 100.2(18) . . ?
C22A C21A H21A 111.7 . . ?
C22A C21A H21B 111.7 . . ?
N5 C21B H21C 113.5 . . ?
N5 C21B H21D 113.5 . . ?
H21C C21B H21D 110.8 . . ?
C22B C21B N5 91(3) . . ?
C22B C21B H21C 113.5 . . ?
C22B C21B H21D 113.5 . . ?
C21A C22A H22A 109.5 . . ?
C21A C22A H22B 109.5 . . ?
C21A C22A H22C 109.5 . . ?
H22A C22A H22B 109.5 . . ?
H22A C22A H22C 109.5 . . ?
H22B C22A H22C 109.5 . . ?
C21B C22B H22D 109.5 . . ?
C21B C22B H22E 109.5 . . ?
C21B C22B H22F 109.5 . . ?
H22D C22B H22E 109.5 . . ?
H22D C22B H22F 109.5 . . ?
H22E C22B H22F 109.5 . . ?
N6 C23A H23A 109.5 . . ?
N6 C23A H23B 109.5 . . ?
C1 C23A N6 110.6(7) . . ?
C1 C23A H23A 109.5 . . ?
C1 C23A H23B 109.5 . . ?
H23A C23A H23B 108.1 . . ?
N6 C23B C1 112.3(10) . . ?
N6 C23B H23C 109.1 . . ?
N6 C23B H23D 109.1 . . ?
C1 C23B H23C 109.1 . . ?
C1 C23B H23D 109.1 . . ?
H23C C23B H23D 107.9 . . ?
N6 C24A H24A 111.3 . . ?
N6 C24A H24B 111.3 . . ?
N6 C24A C25 102.4(7) . . ?
H24A C24A H24B 109.2 . . ?
C25 C24A H24A 111.3 . . ?
C25 C24A H24B 111.3 . . ?
N6 C24B H24C 111.0 . . ?
N6 C24B H24D 111.0 . . ?
H24C C24B H24D 109.0 . . ?
C25 C24B N6 103.6(10) . . ?
C25 C24B H24C 111.0 . . ?
C25 C24B H24D 111.0 . . ?
N7 C25 N8 110.9(9) . . ?
N7 C25 C24A 124.5(9) . . ?
N7 C25 C24B 115.8(10) . . ?
N8 C25 C24A 123.5(9) . . ?
N8 C25 C24B 123.3(9) . . ?
N7 C26 C27 132.9(9) . . ?
N7 C26 C31 109.0(8) . . ?
C27 C26 C31 118.1(9) . . ?
C26 C27 H27 120.8 . . ?
C28 C27 C26 118.4(10) . . ?
C28 C27 H27 120.8 . . ?
C27 C28 H28 119.1 . . ?
C27 C28 C29 121.9(12) . . ?
C29 C28 H28 119.1 . . ?
C28 C29 H29 119.1 . . ?
C30 C29 C28 121.7(14) . . ?
C30 C29 H29 119.1 . . ?
C29 C30 H30 121.4 . . ?
C29 C30 C31 117.2(13) . . ?
C31 C30 H30 121.4 . . ?
N8 C31 C26 104.8(9) . . ?
C30 C31 N8 132.8(11) . . ?
C30 C31 C26 122.4(11) . . ?
N8 C32A H32A 112.0 . . ?
N8 C32A H32B 112.0 . . ?
H32A C32A H32B 109.7 . . ?
C33A C32A N8 98.9(13) . . ?
C33A C32A H32A 112.0 . . ?
C33A C32A H32B 112.0 . . ?
N8 C32B H32C 107.2 . . ?
N8 C32B H32D 107.2 . . ?
N8 C32B C33B 120(2) . . ?
H32C C32B H32D 106.8 . . ?
C33B C32B H32C 107.2 . . ?
C33B C32B H32D 107.2 . . ?
C32A C33A H33A 109.5 . . ?
C32A C33A H33B 109.5 . . ?
C32A C33A H33C 109.5 . . ?
H33A C33A H33B 109.5 . . ?
H33A C33A H33C 109.5 . . ?
H33B C33A H33C 109.5 . . ?
C32B C33B H33D 109.5 . . ?
C32B C33B H33E 109.5 . . ?
C32B C33B H33F 109.5 . . ?
H33D C33B H33E 109.5 . . ?
H33D C33B H33F 109.5 . . ?
H33E C33B H33F 109.5 . . ?
N6 C34A H34A 109.4 . . ?
N6 C34A H34B 109.4 . . ?
N6 C34A C35 111.3(8) . . ?
H34A C34A H34B 108.0 . . ?
C35 C34A H34A 109.4 . . ?
C35 C34A H34B 109.4 . . ?
N6 C34B H34C 109.7 . . ?
N6 C34B H34D 109.7 . . ?
N6 C34B C35 109.8(10) . . ?
H34C C34B H34D 108.2 . . ?
C35 C34B H34C 109.7 . . ?
C35 C34B H34D 109.7 . . ?
N9 C35 N10 113.4(5) . . ?
N9 C35 C34A 121.5(6) . . ?
N9 C35 C34B 122.0(8) . . ?
N10 C35 C34A 124.2(6) . . ?
N10 C35 C34B 123.4(8) . . ?
N9 C36 C37 130.1(6) . . ?
C41 C36 N9 109.0(6) . . ?
C41 C36 C37 120.9(6) . . ?
C36 C37 H37 121.7 . . ?
C38 C37 C36 116.7(7) . . ?
C38 C37 H37 121.7 . . ?
C37 C38 H38 119.0 . . ?
C37 C38 C39 121.9(8) . . ?
C39 C38 H38 119.0 . . ?
C38 C39 H39 118.4 . . ?
C38 C39 C40 123.2(7) . . ?
C40 C39 H39 118.4 . . ?
C39 C40 H40 122.5 . . ?
C39 C40 C41 115.0(7) . . ?
C41 C40 H40 122.5 . . ?
N10 C41 C36 106.0(6) . . ?
N10 C41 C40 131.8(7) . . ?
C36 C41 C40 122.2(7) . . ?
N10 C42 H42A 109.6 . . ?
N10 C42 H42B 109.6 . . ?
N10 C42 C43 110.5(7) . . ?
H42A C42 H42B 108.1 . . ?
C43 C42 H42A 109.6 . . ?
C43 C42 H42B 109.6 . . ?
C42 C43 H43A 109.5 . . ?
C42 C43 H43B 109.5 . . ?
C42 C43 H43C 109.5 . . ?
H43A C43 H43B 109.5 . . ?
H43A C43 H43C 109.5 . . ?
H43B C43 H43C 109.5 . . ?
O5 Cl1 O4 111.6(9) . . ?
O5 Cl1 O6 115.4(12) . . ?
O6 Cl1 O4 111.7(9) . . ?
O7 Cl1 O4 110.2(12) . . ?
O7 Cl1 O5 105.5(13) . . ?
O7 Cl1 O6 101.7(13) . . ?
O8A Cl2 O9A 117.9(12) . . ?
O8A Cl2 O11A 104.0(13) . . ?
O8B Cl2 O9B 101.7(18) . . ?
O8B Cl2 O11B 123(2) . . ?
O9A Cl2 O11A 110.1(10) . . ?
O9B Cl2 O11B 100.3(19) . . ?
O10 Cl2 O8A 105.2(9) . . ?
O10 Cl2 O8B 135.5(14) . . ?
O10 Cl2 O9A 97.5(10) . . ?
O10 Cl2 O9B 113.9(16) . . ?
O10 Cl2 O11A 122.9(8) . . ?
O10 Cl2 O11B 77.3(13) . . ?
Cl2 O10 O11B 53.8(8) . . ?
Cl2 O11B O10 48.9(8) . . ?
C44 N11 C45 113.9(12) . . ?
C46 N11 C44 120.8(11) . . ?
C46 N11 C45 125.3(12) . . ?
N11 C44 H44A 109.5 . . ?
N11 C44 H44B 109.5 . . ?
N11 C44 H44C 109.5 . . ?
H44A C44 H44B 109.5 . . ?
H44A C44 H44C 109.5 . . ?
H44B C44 H44C 109.5 . . ?
N11 C45 H45A 109.5 . . ?
N11 C45 H45B 109.5 . . ?
N11 C45 H45C 109.5 . . ?
H45A C45 H45B 109.5 . . ?
H45A C45 H45C 109.5 . . ?
H45B C45 H45C 109.5 . . ?
O12 C46 N11 124.9(12) . . ?
O12 C46 H46 117.6 . . ?
N11 C46 H46 117.6 . . ?

loop_
_geom_bond_atom_site_label_1
_geom_bond_atom_site_label_2
_geom_bond_distance
_geom_bond_site_symmetry_2
_geom_bond_publ_flag
Zn1 O1 2.004(4) . ?
Zn1 O2 1.965(5) . ?
Zn1 N1 2.347(6) . ?
Zn1 N2 2.007(5) . ?
Zn1 N4 2.016(7) . ?
Zn2 O1 2.015(4) . ?
Zn2 O3 1.950(5) . ?
Zn2 N6 2.366(5) . ?
Zn2 N7 2.050(7) . ?
Zn2 N9 2.034(5) . ?
O1 C1 1.380(7) . ?
O2 H2A 0.8699 . ?
O2 H2B 0.8693 . ?
O3 H3 0.8503 . ?
N1 C2A 1.442(10) . ?
N1 C2B 1.519(14) . ?
N1 C3A 1.432(11) . ?
N1 C3B 1.437(15) . ?
N1 C13A 1.530(12) . ?
N1 C13B 1.444(16) . ?
N2 C4 1.298(8) . ?
N2 C5 1.396(8) . ?
N3 C4 1.374(8) . ?
N3 C10 1.385(9) . ?
N3 C11A 1.517(12) . ?
N3 C12B 1.476(16) . ?
N4 C14A 1.284(15) . ?
N4 C14B 1.51(2) . ?
N4 C15 1.400(10) . ?
N5 C14A 1.316(15) . ?
N5 C14B 1.54(2) . ?
N5 C20 1.329(13) . ?
N5 C21A 1.540(17) . ?
N5 C21B 1.54(2) . ?
N6 C23A 1.517(11) . ?
N6 C23B 1.405(14) . ?
N6 C24A 1.434(11) . ?
N6 C24B 1.499(15) . ?
N6 C34A 1.418(11) . ?
N6 C34B 1.444(15) . ?
N7 C25 1.323(10) . ?
N7 C26 1.377(10) . ?
N8 C25 1.342(11) . ?
N8 C31 1.381(13) . ?
N8 C32A 1.503(14) . ?
N8 C32B 1.492(18) . ?
N9 C35 1.289(7) . ?
N9 C36 1.391(7) . ?
N10 C35 1.353(8) . ?
N10 C41 1.374(8) . ?
N10 C42 1.474(9) . ?
C1 H1A 0.9800 . ?
C1 H1B 0.9800 . ?
C1 C2A 1.504(11) . ?
C1 C2B 1.404(14) . ?
C1 C23A 1.478(10) . ?
C1 C23B 1.557(14) . ?
C2A H2AA 0.9700 . ?
C2A H2AB 0.9700 . ?
C2B H2BA 0.9700 . ?
C2B H2BB 0.9700 . ?
C3A H3AA 0.9700 . ?
C3A H3AB 0.9700 . ?
C3A C4 1.491(11) . ?
C3B H3BA 0.9700 . ?
C3B H3BB 0.9700 . ?
C3B C4 1.481(15) . ?
C5 C6 1.353(9) . ?
C5 C10 1.388(10) . ?
C6 H6 0.9300 . ?
C6 C7 1.364(10) . ?
C7 H7 0.9300 . ?
C7 C8 1.373(12) . ?
C8 H8 0.9300 . ?
C8 C9 1.345(12) . ?
C9 H9 0.9300 . ?
C9 C10 1.380(10) . ?
C11A H11A 0.9700 . ?
C11A H11B 0.9700 . ?
C11A C12A 1.508(19) . ?
C11B H11C 0.9600 . ?
C11B H11D 0.9600 . ?
C11B H11E 0.9600 . ?
C11B C12B 1.52(2) . ?
C12A H12A 0.9600 . ?
C12A H12B 0.9600 . ?
C12A H12C 0.9600 . ?
C12B H12D 0.9700 . ?
C12B H12E 0.9700 . ?
C13A H13A 0.9700 . ?
C13A H13B 0.9700 . ?
C13A C14A 1.437(14) . ?
C13B H13C 0.9700 . ?
C13B H13D 0.9700 . ?
C13B C14B 1.443(18) . ?
C15 C16 1.376(11) . ?
C15 C20 1.394(12) . ?
C16 H16 0.9300 . ?
C16 C17 1.384(12) . ?
C17 H17 0.9300 . ?
C17 C18 1.353(15) . ?
C18 H18 0.9300 . ?
C18 C19 1.302(14) . ?
C19 H19 0.9300 . ?
C19 C20 1.396(14) . ?
C21A H21A 0.9700 . ?
C21A H21B 0.9700 . ?
C21A C22A 1.53(2) . ?
C21B H21C 0.9700 . ?
C21B H21D 0.9700 . ?
C21B C22B 1.52(3) . ?
C22A H22A 0.9600 . ?
C22A H22B 0.9600 . ?
C22A H22C 0.9600 . ?
C22B H22D 0.9600 . ?
C22B H22E 0.9600 . ?
C22B H22F 0.9600 . ?
C23A H23A 0.9700 . ?
C23A H23B 0.9700 . ?
C23B H23C 0.9700 . ?
C23B H23D 0.9700 . ?
C24A H24A 0.9700 . ?
C24A H24B 0.9700 . ?
C24A C25 1.585(13) . ?
C24B H24C 0.9700 . ?
C24B H24D 0.9700 . ?
C24B C25 1.497(15) . ?
C26 C27 1.379(11) . ?
C26 C31 1.395(12) . ?
C27 H27 0.9300 . ?
C27 C28 1.343(14) . ?
C28 H28 0.9300 . ?
C28 C29 1.365(17) . ?
C29 H29 0.9300 . ?
C29 C30 1.332(16) . ?
C30 H30 0.9300 . ?
C30 C31 1.365(14) . ?
C32A H32A 0.9700 . ?
C32A H32B 0.9700 . ?
C32A C33A 1.50(2) . ?
C32B H32C 0.9700 . ?
C32B H32D 0.9700 . ?
C32B C33B 1.51(2) . ?
C33A H33A 0.9600 . ?
C33A H33B 0.9600 . ?
C33A H33C 0.9600 . ?
C33B H33D 0.9600 . ?
C33B H33E 0.9600 . ?
C33B H33F 0.9600 . ?
C34A H34A 0.9700 . ?
C34A H34B 0.9700 . ?
C34A C35 1.488(11) . ?
C34B H34C 0.9700 . ?
C34B H34D 0.9700 . ?
C34B C35 1.489(14) . ?
C36 C37 1.394(9) . ?
C36 C41 1.376(9) . ?
C37 H37 0.9300 . ?
C37 C38 1.350(9) . ?
C38 H38 0.9300 . ?
C38 C39 1.366(11) . ?
C39 H39 0.9300 . ?
C39 C40 1.369(11) . ?
C40 H40 0.9300 . ?
C40 C41 1.387(9) . ?
C42 H42A 0.9700 . ?
C42 H42B 0.9700 . ?
C42 C43 1.474(12) . ?
C43 H43A 0.9600 . ?
C43 H43B 0.9600 . ?
C43 H43C 0.9600 . ?
Cl1 O4 1.425(12) . ?
Cl1 O5 1.268(10) . ?
Cl1 O6 1.273(13) . ?
Cl1 O7 1.195(14) . ?
Cl2 O8A 1.366(13) . ?
Cl2 O8B 1.377(15) . ?
Cl2 O9A 1.395(13) . ?
Cl2 O9B 1.389(15) . ?
Cl2 O10 1.325(9) . ?
Cl2 O11A 1.409(13) . ?
Cl2 O11B 1.418(15) . ?
O10 O11B 1.71(3) . ?
O12 C46 1.167(11) . ?
N11 C44 1.395(15) . ?
N11 C45 1.403(13) . ?
N11 C46 1.348(13) . ?
C44 H44A 0.9600 . ?
C44 H44B 0.9600 . ?
C44 H44C 0.9600 . ?
C45 H45A 0.9600 . ?
C45 H45B 0.9600 . ?
C45 H45C 0.9600 . ?
C46 H46 0.9300 . ?

loop_
_geom_torsion_atom_site_label_1
_geom_torsion_atom_site_label_2
_geom_torsion_atom_site_label_3
_geom_torsion_atom_site_label_4
_geom_torsion
_geom_torsion_site_symmetry_1
_geom_torsion_site_symmetry_2
_geom_torsion_site_symmetry_3
_geom_torsion_site_symmetry_4
_geom_torsion_publ_flag
Zn1 O1 C1 C2A -30.2(7) . . . . ?
Zn1 O1 C1 C2B 14.2(11) . . . . ?
Zn1 O1 C1 C23A -156.9(6) . . . . ?
Zn1 O1 C1 C23B 155.6(7) . . . . ?
Zn1 N1 C2A C1 -40.7(8) . . . . ?
Zn1 N1 C2B C1 31.8(13) . . . . ?
Zn1 N1 C3A C4 -23.6(10) . . . . ?
Zn1 N1 C3B C4 8.6(17) . . . . ?
Zn1 N1 C13A C14A -22.2(10) . . . . ?
Zn1 N1 C13B C14B 27.9(15) . . . . ?
Zn1 N2 C4 N3 179.0(5) . . . . ?
Zn1 N2 C4 C3A -5.6(11) . . . . ?
Zn1 N2 C4 C3B 16.0(14) . . . . ?
Zn1 N2 C5 C6 -3.4(12) . . . . ?
Zn1 N2 C5 C10 -179.5(5) . . . . ?
Zn1 N4 C14A N5 164.0(7) . . . . ?
Zn1 N4 C14A C13A -8.4(14) . . . . ?
Zn1 N4 C14B N5 -174.4(6) . . . . ?
Zn1 N4 C14B C13B -19(2) . . . . ?
Zn1 N4 C15 C16 13.3(12) . . . . ?
Zn1 N4 C15 C20 -166.7(5) . . . . ?
Zn2 O1 C1 C2A 155.1(5) . . . . ?
Zn2 O1 C1 C2B -160.4(10) . . . . ?
Zn2 O1 C1 C23A 28.4(8) . . . . ?
Zn2 O1 C1 C23B -19.1(9) . . . . ?
Zn2 N6 C23A C1 42.8(7) . . . . ?
Zn2 N6 C23B C1 -38.5(12) . . . . ?
Zn2 N6 C24A C25 30.7(8) . . . . ?
Zn2 N6 C24B C25 -38.0(12) . . . . ?
Zn2 N6 C34A C35 17.6(11) . . . . ?
Zn2 N6 C34B C35 -16.7(18) . . . . ?
Zn2 N7 C25 N8 172.1(6) . . . . ?
Zn2 N7 C25 C24A 3.5(11) . . . . ?
Zn2 N7 C25 C24B -41.0(12) . . . . ?
Zn2 N7 C26 C27 11.9(13) . . . . ?
Zn2 N7 C26 C31 -168.5(6) . . . . ?
Zn2 N9 C35 N10 177.3(4) . . . . ?
Zn2 N9 C35 C34A 7.5(10) . . . . ?
Zn2 N9 C35 C34B -14.5(14) . . . . ?
Zn2 N9 C36 C37 2.6(10) . . . . ?
Zn2 N9 C36 C41 -176.8(5) . . . . ?
O1 C1 C2A N1 51.3(10) . . . . ?
O1 C1 C2B N1 -34.3(17) . . . . ?
O1 C1 C23A N6 -51.2(9) . . . . ?
O1 C1 C23B N6 42.4(14) . . . . ?
N1 C3A C4 N2 21.6(14) . . . . ?
N1 C3A C4 N3 -163.5(8) . . . . ?
N1 C3B C4 N2 -16(2) . . . . ?
N1 C3B C4 N3 -177.9(9) . . . . ?
N1 C13A C14A N4 22.3(14) . . . . ?
N1 C13A C14A N5 -149.3(10) . . . . ?
N1 C13B C14B N4 -8(2) . . . . ?
N1 C13B C14B N5 137.2(19) . . . . ?
N2 C5 C6 C7 -176.0(7) . . . . ?
N2 C5 C10 N3 1.3(8) . . . . ?
N2 C5 C10 C9 177.4(7) . . . . ?
N4 C15 C16 C17 -179.5(8) . . . . ?
N4 C15 C20 N5 -5.3(9) . . . . ?
N4 C15 C20 C19 175.4(8) . . . . ?
N6 C24A C25 N7 -25.1(12) . . . . ?
N6 C24A C25 N8 167.7(8) . . . . ?
N6 C24B C25 N7 53.6(15) . . . . ?
N6 C24B C25 N8 -164.0(10) . . . . ?
N6 C34A C35 N9 -18.2(14) . . . . ?
N6 C34A C35 N10 173.1(7) . . . . ?
N6 C34B C35 N9 22(2) . . . . ?
N6 C34B C35 N10 -171.3(10) . . . . ?
N7 C26 C27 C28 -178.5(8) . . . . ?
N7 C26 C31 N8 0.6(9) . . . . ?
N7 C26 C31 C30 178.3(8) . . . . ?
N9 C36 C37 C38 -179.5(7) . . . . ?
N9 C36 C41 N10 -0.4(8) . . . . ?
N9 C36 C41 C40 179.5(6) . . . . ?
C2A N1 C3A C4 -138.4(8) . . . . ?
C2A N1 C13A C14A 86.5(11) . . . . ?
C2A C1 C23A N6 -179.7(7) . . . . ?
C2B N1 C3B C4 -98.1(15) . . . . ?
C2B N1 C13B C14B 136.5(13) . . . . ?
C2B C1 C23B N6 -173.2(12) . . . . ?
C3A N1 C2A C1 78.3(11) . . . . ?
C3A N1 C13A C14A -138.1(9) . . . . ?
C3B N1 C2B C1 145.9(13) . . . . ?
C3B N1 C13B C14B -109.7(15) . . . . ?
C4 N2 C5 C6 175.3(8) . . . . ?
C4 N2 C5 C10 -0.8(8) . . . . ?
C4 N3 C10 C5 -1.2(8) . . . . ?
C4 N3 C10 C9 -176.9(8) . . . . ?
C4 N3 C11A C12A 92.6(13) . . . . ?
C4 N3 C12B C11B -110.3(18) . . . . ?
C5 N2 C4 N3 0.0(8) . . . . ?
C5 N2 C4 C3A 175.5(8) . . . . ?
C5 N2 C4 C3B -162.9(12) . . . . ?
C5 C6 C7 C8 -1.4(12) . . . . ?
C6 C5 C10 N3 -175.4(7) . . . . ?
C6 C5 C10 C9 0.8(12) . . . . ?
C6 C7 C8 C9 2.8(15) . . . . ?
C7 C8 C9 C10 -2.2(14) . . . . ?
C8 C9 C10 N3 175.5(9) . . . . ?
C8 C9 C10 C5 0.5(13) . . . . ?
C10 N3 C4 N2 0.8(9) . . . . ?
C10 N3 C4 C3A -174.6(9) . . . . ?
C10 N3 C4 C3B 164.3(12) . . . . ?
C10 N3 C11A C12A -101.6(15) . . . . ?
C10 N3 C12B C11B 85(2) . . . . ?
C10 C5 C6 C7 -0.3(11) . . . . ?
C11A N3 C4 N2 169.3(9) . . . . ?
C11A N3 C4 C3A -6.1(15) . . . . ?
C11A N3 C10 C5 -169.1(9) . . . . ?
C11A N3 C10 C9 15.3(16) . . . . ?
C12B N3 C4 N2 -166.3(13) . . . . ?
C12B N3 C4 C3B -2.8(19) . . . . ?
C12B N3 C10 C5 165.9(12) . . . . ?
C12B N3 C10 C9 -9.7(18) . . . . ?
C13A N1 C2A C1 -152.3(8) . . . . ?
C13A N1 C3A C4 90.1(10) . . . . ?
C13B N1 C2B C1 -85.0(14) . . . . ?
C13B N1 C3B C4 146.9(13) . . . . ?
C14A N4 C15 C16 -167.9(8) . . . . ?
C14A N4 C15 C20 12.1(9) . . . . ?
C14A N5 C20 C15 -3.6(11) . . . . ?
C14A N5 C20 C19 175.6(12) . . . . ?
C14A N5 C21A C22A 119(2) . . . . ?
C14B N4 C15 C16 163.3(10) . . . . ?
C14B N4 C15 C20 -16.7(11) . . . . ?
C14B N5 C20 C15 25.8(13) . . . . ?
C14B N5 C20 C19 -155.0(14) . . . . ?
C14B N5 C21B C22B 42(5) . . . . ?
C15 N4 C14A N5 -15.0(12) . . . . ?
C15 N4 C14A C13A 172.6(9) . . . . ?
C15 N4 C14B N5 27.1(11) . . . . ?
C15 N4 C14B C13B -177.1(16) . . . . ?
C15 C16 C17 C18 4.6(14) . . . . ?
C16 C15 C20 N5 174.7(8) . . . . ?
C16 C15 C20 C19 -4.7(12) . . . . ?
C16 C17 C18 C19 -5.9(18) . . . . ?
C17 C18 C19 C20 1.5(18) . . . . ?
C18 C19 C20 N5 -175.5(12) . . . . ?
C18 C19 C20 C15 3.7(15) . . . . ?
C20 N5 C14A N4 12.5(13) . . . . ?
C20 N5 C14A C13A -175.4(10) . . . . ?
C20 N5 C14B N4 -32.5(13) . . . . ?
C20 N5 C14B C13B 173.2(18) . . . . ?
C20 N5 C21A C22A -82(2) . . . . ?
C20 N5 C21B C22B -116(4) . . . . ?
C20 C15 C16 C17 0.5(11) . . . . ?
C21A N5 C14A N4 174.1(12) . . . . ?
C21A N5 C14A C13A -14(2) . . . . ?
C21A N5 C20 C15 -164.8(12) . . . . ?
C21A N5 C20 C19 14(2) . . . . ?
C21B N5 C14B N4 170(2) . . . . ?
C21B N5 C14B C13B 15(4) . . . . ?
C21B N5 C20 C15 -171.8(14) . . . . ?
C21B N5 C20 C19 7(2) . . . . ?
C23A N6 C24A C25 141.2(7) . . . . ?
C23A N6 C34A C35 -88.4(10) . . . . ?
C23A C1 C2A N1 179.8(8) . . . . ?
C23B N6 C24B C25 72.5(14) . . . . ?
C23B N6 C34B C35 -139.4(12) . . . . ?
C23B C1 C2B N1 -176.0(11) . . . . ?
C24A N6 C23A C1 -75.4(9) . . . . ?
C24A N6 C34A C35 145.1(9) . . . . ?
C24B N6 C23B C1 -151.5(11) . . . . ?
C24B N6 C34B C35 94.7(16) . . . . ?
C25 N7 C26 C27 178.5(8) . . . . ?
C25 N7 C26 C31 -1.9(8) . . . . ?
C25 N8 C31 C26 1.0(10) . . . . ?
C25 N8 C31 C30 -176.5(10) . . . . ?
C25 N8 C32A C33A 98.1(15) . . . . ?
C25 N8 C32B C33B 84(3) . . . . ?
C26 N7 C25 N8 2.6(10) . . . . ?
C26 N7 C25 C24A -166.0(8) . . . . ?
C26 N7 C25 C24B 149.5(10) . . . . ?
C26 C27 C28 C29 2.0(15) . . . . ?
C27 C26 C31 N8 -179.8(7) . . . . ?
C27 C26 C31 C30 -2.0(12) . . . . ?
C27 C28 C29 C30 -6.4(19) . . . . ?
C28 C29 C30 C31 6.2(18) . . . . ?
C29 C30 C31 N8 175.0(11) . . . . ?
C29 C30 C31 C26 -2.1(15) . . . . ?
C31 N8 C25 N7 -2.3(11) . . . . ?
C31 N8 C25 C24A 166.4(8) . . . . ?
C31 N8 C25 C24B -146.3(12) . . . . ?
C31 N8 C32A C33A -101.7(15) . . . . ?
C31 N8 C32B C33B -74(3) . . . . ?
C31 C26 C27 C28 2.0(11) . . . . ?
C32A N8 C25 N7 159.7(13) . . . . ?
C32A N8 C25 C24A -31.6(18) . . . . ?
C32A N8 C31 C26 -163.0(10) . . . . ?
C32A N8 C31 C30 19.5(17) . . . . ?
C32B N8 C25 N7 -164.3(14) . . . . ?
C32B N8 C25 C24B 52(2) . . . . ?
C32B N8 C31 C26 160.8(16) . . . . ?
C32B N8 C31 C30 -17(2) . . . . ?
C34A N6 C23A C1 155.5(7) . . . . ?
C34A N6 C24A C25 -95.2(9) . . . . ?
C34B N6 C23B C1 87.0(16) . . . . ?
C34B N6 C24B C25 -151.7(11) . . . . ?
C35 N9 C36 C37 179.8(7) . . . . ?
C35 N9 C36 C41 0.5(7) . . . . ?
C35 N10 C41 C36 0.1(8) . . . . ?
C35 N10 C41 C40 -179.8(8) . . . . ?
C35 N10 C42 C43 -96.6(10) . . . . ?
C36 N9 C35 N10 -0.5(8) . . . . ?
C36 N9 C35 C34A -170.3(8) . . . . ?
C36 N9 C35 C34B 167.8(12) . . . . ?
C36 C37 C38 C39 -0.8(11) . . . . ?
C37 C36 C41 N10 -179.8(6) . . . . ?
C37 C36 C41 C40 0.1(11) . . . . ?
C37 C38 C39 C40 2.0(13) . . . . ?
C38 C39 C40 C41 -1.9(12) . . . . ?
C39 C40 C41 N10 -179.2(8) . . . . ?
C39 C40 C41 C36 0.9(11) . . . . ?
C41 N10 C35 N9 0.2(8) . . . . ?
C41 N10 C35 C34A 169.8(9) . . . . ?
C41 N10 C35 C34B -167.8(13) . . . . ?
C41 N10 C42 C43 89.3(10) . . . . ?
C41 C36 C37 C38 -0.2(10) . . . . ?
C42 N10 C35 N9 -174.8(7) . . . . ?
C42 N10 C35 C34A -5.3(13) . . . . ?
C42 N10 C35 C34B 17.2(16) . . . . ?
C42 N10 C41 C36 175.2(7) . . . . ?
C42 N10 C41 C40 -4.7(13) . . . . ?
O8B Cl2 O10 O11B 124(3) . . . . ?
O8B Cl2 O11B O10 -136.4(16) . . . . ?
O9B Cl2 O10 O11B -96(2) . . . . ?
O9B Cl2 O11B O10 112.4(17) . . . . ?
C44 N11 C46 O12 -2.1(18) . . . . ?
C45 N11 C46 O12 -178.4(12) . . . . ?
